data_4071100
loop_
_publ_author_name
'Takemoto, Shin'
'Kimura, Yu'
'Kamikawa, Ken'
'Matsuzaka, Hiroyuki'

_publ_section_title
;
 P&#x2212;H Bond Addition to a Dinuclear Ruthenium Imido Complex:
 Synthesis and Reactivity of an Amido Phosphido Complex
;
_journal_issue 8
_journal_name_full Organometallics
_journal_page_first 1780
_journal_paper_doi 10.1021/om701260y
_journal_volume 27
_journal_year 2008
_chemical_formula_sum 'C39 H49 O P3 Ru2'
_chemical_formula_weight 828.83
_chemical_name_systematic
; 
 ? 
;
_space_group_IT_number 19
_symmetry_cell_setting orthorhombic
_symmetry_space_group_name_Hall 'P 2ac 2ab'
_symmetry_space_group_name_H-M 'P 21 21 21'
_atom_sites_solution_hydrogens geom
_atom_sites_solution_primary direct
_atom_sites_solution_secondary difmap
_audit_creation_method SHELXL-97
_cell_angle_alpha 90.00
_cell_angle_beta 90.00
_cell_angle_gamma 90.00
_cell_formula_units_Z 4
_cell_length_a 9.3624(14)
_cell_length_b 19.378(4)
_cell_length_c 21.286(4)
_cell_measurement_temperature 296(2)
_cell_volume 3861.8(12)
_computing_cell_refinement 'RIGAKU PROCESS AUTO'
_computing_data_collection 'RIGAKU PROCESS AUTO'
_computing_data_reduction 'RIGAKU PROCESS AUTO'
_computing_structure_refinement 'SHELXL-97 (Sheldrick, 1997)'
_computing_structure_solution 'SHELXS-97 (Sheldrick, 1990)'
_diffrn_ambient_temperature 296(2)
_diffrn_measured_fraction_theta_full 0.998
_diffrn_measured_fraction_theta_max 0.998
_diffrn_measurement_device_type 'RIGAKU RAPID AUTO'
_diffrn_radiation_monochromator graphite
_diffrn_radiation_source 'fine-focus sealed tube'
_diffrn_radiation_type MoK\a
_diffrn_radiation_wavelength 0.71075
_diffrn_reflns_av_R_equivalents 0.0265
_diffrn_reflns_av_sigmaI/netI 0.0218
_diffrn_reflns_limit_h_max 12
_diffrn_reflns_limit_h_min -11
_diffrn_reflns_limit_k_max 25
_diffrn_reflns_limit_k_min -25
_diffrn_reflns_limit_l_max 27
_diffrn_reflns_limit_l_min -27
_diffrn_reflns_number 37693
_diffrn_reflns_theta_full 27.49
_diffrn_reflns_theta_max 27.49
_diffrn_reflns_theta_min 3.03
_exptl_absorpt_coefficient_mu 0.934
_exptl_absorpt_correction_T_max 0.7669
_exptl_absorpt_correction_T_min 0.6040
_exptl_absorpt_correction_type empirical
_exptl_absorpt_process_details ABSCOR
_exptl_crystal_colour plates
_exptl_crystal_density_diffrn 1.426
_exptl_crystal_density_method 'not measured'
_exptl_crystal_description orange
_exptl_crystal_F_000 1696
_exptl_crystal_size_max 0.60
_exptl_crystal_size_mid 0.50
_exptl_crystal_size_min 0.30
_refine_diff_density_max 0.832
_refine_diff_density_min -0.339
_refine_diff_density_rms 0.070
_refine_ls_abs_structure_details 'Flack H D (1983), Acta Cryst. A39, 876-881'
_refine_ls_abs_structure_Flack -0.01(2)
_refine_ls_extinction_method none
_refine_ls_goodness_of_fit_ref 1.039
_refine_ls_hydrogen_treatment constr
_refine_ls_matrix_type full
_refine_ls_number_parameters 406
_refine_ls_number_reflns 8819
_refine_ls_number_restraints 0
_refine_ls_restrained_S_all 1.039
_refine_ls_R_factor_all 0.0315
_refine_ls_R_factor_gt 0.0280
_refine_ls_shift/su_max 0.001
_refine_ls_shift/su_mean 0.000
_refine_ls_structure_factor_coef Fsqd
_refine_ls_weighting_details 'calc w=1/[\s^2^(Fo^2^)+(0.0474P)^2^+0.2747P] where P=(Fo^2^+2Fc^2^)/3'
_refine_ls_weighting_scheme calc
_refine_ls_wR_factor_gt 0.0706
_refine_ls_wR_factor_ref 0.0725
_reflns_number_gt 8155
_reflns_number_total 8819
_reflns_threshold_expression >2sigma(I)
_cod_data_source_file om701260y-file002.cif
_cod_data_source_block 5
_cod_depositor_comments
;
The following automatic conversions were performed:
'_atom_site_symetry_multiplicity' tag replaced with
'_atom_site_symmetry_multiplicity'.

Automatic conversion script
Id: cif_correct_tags 1440 2010-10-19 06:21:57Z saulius 
;
_cod_original_cell_volume 3861.8(13)
_cod_original_sg_symbol_H-M P212121
_cod_database_code 4071100

loop_
_symmetry_equiv_pos_as_xyz
'x, y, z'
'x+1/2, -y+1/2, -z'
'-x, y+1/2, -z+1/2'
'-x+1/2, -y, z+1/2'

loop_
_atom_site_label
_atom_site_type_symbol
_atom_site_fract_x
_atom_site_fract_y
_atom_site_fract_z
_atom_site_U_iso_or_equiv
_atom_site_adp_type
_atom_site_occupancy
_atom_site_symmetry_multiplicity
_atom_site_calc_flag
_atom_site_refinement_flags
Ru1 Ru -0.72663(2) -0.104721(11) -0.297380(11) 0.04526(6) Uani 1 1 d .
Ru2 Ru -0.63791(2) -0.195159(12) -0.147469(10) 0.04399(6) Uani 1 1 d .
P1 P -0.68798(7) -0.08667(4) -0.18953(3) 0.04640(16) Uani 1 1 d .
H1 H -0.5957 -0.0628 -0.1881 0.056 Uiso 1 1 calc R
P2 P -0.60523(7) -0.20047(4) -0.25626(3) 0.04428(15) Uani 1 1 d .
H2 H -0.5043 -0.1886 -0.2618 0.053 Uiso 1 1 calc R
P3 P -0.51881(10) -0.05185(5) -0.31414(5) 0.0664(2) Uani 1 1 d .
H3A H -0.5404 -0.0036 -0.3214 0.080 Uiso 1 1 calc R
H3B H -0.4660 -0.0540 -0.2750 0.080 Uiso 1 1 calc R
O1 O -0.9447(3) -0.2387(2) -0.1504(2) 0.1089(11) Uani 1 1 d .
C1 C -0.8255(4) -0.2196(2) -0.1520(2) 0.0669(9) Uani 1 1 d .
C2 C -0.8073(3) -0.02930(18) -0.14558(17) 0.0595(8) Uani 1 1 d .
C3 C -0.9033(4) -0.0525(3) -0.10065(19) 0.0766(11) Uani 1 1 d .
H3 H -0.9063 -0.0993 -0.0909 0.092 Uiso 1 1 calc R
C4 C -0.9942(5) -0.0079(3) -0.0702(2) 0.1019(17) Uani 1 1 d .
H4 H -1.0597 -0.0248 -0.0412 0.122 Uiso 1 1 calc R
C5 C -0.9882(7) 0.0602(4) -0.0825(3) 0.115(2) Uani 1 1 d .
H5 H -1.0492 0.0903 -0.0616 0.138 Uiso 1 1 calc R
C6 C -0.8918(7) 0.0855(3) -0.1260(3) 0.115(2) Uani 1 1 d .
H6 H -0.8874 0.1327 -0.1340 0.138 Uiso 1 1 calc R
C7 C -0.8022(5) 0.0407(2) -0.1574(2) 0.0842(12) Uani 1 1 d .
H7 H -0.7379 0.0578 -0.1869 0.101 Uiso 1 1 calc R
C8 C -0.6197(4) -0.28673(15) -0.29160(17) 0.0597(8) Uani 1 1 d .
C9 C -0.7293(6) -0.3312(2) -0.2740(2) 0.0890(13) Uani 1 1 d .
H9 H -0.7945 -0.3181 -0.2433 0.107 Uiso 1 1 calc R
C10 C -0.7403(8) -0.3952(3) -0.3027(4) 0.127(2) Uani 1 1 d .
H10 H -0.8140 -0.4246 -0.2911 0.153 Uiso 1 1 calc R
C11 C -0.6476(10) -0.4157(3) -0.3469(4) 0.137(3) Uani 1 1 d .
H11 H -0.6570 -0.4590 -0.3653 0.164 Uiso 1 1 calc R
C12 C -0.5408(8) -0.3734(3) -0.3644(3) 0.111(2) Uani 1 1 d .
H12 H -0.4765 -0.3875 -0.3951 0.133 Uiso 1 1 calc R
C13 C -0.5257(5) -0.3086(2) -0.3368(2) 0.0870(13) Uani 1 1 d .
H13 H -0.4511 -0.2800 -0.3492 0.104 Uiso 1 1 calc R
C14 C -0.3950(4) -0.0786(2) -0.37657(18) 0.0723(11) Uani 1 1 d .
C15 C -0.4146(5) -0.1408(3) -0.4050(2) 0.0937(14) Uani 1 1 d .
H15 H -0.4928 -0.1678 -0.3939 0.112 Uiso 1 1 calc R
C16 C -0.3210(7) -0.1645(4) -0.4498(2) 0.127(2) Uani 1 1 d .
H16 H -0.3349 -0.2073 -0.4686 0.152 Uiso 1 1 calc R
C17 C -0.2067(7) -0.1240(5) -0.4665(3) 0.136(3) Uani 1 1 d .
H17 H -0.1420 -0.1401 -0.4963 0.164 Uiso 1 1 calc R
C18 C -0.1871(5) -0.0613(5) -0.4402(3) 0.127(3) Uani 1 1 d .
H18 H -0.1113 -0.0339 -0.4534 0.152 Uiso 1 1 calc R
C19 C -0.2793(5) -0.0372(3) -0.3936(2) 0.0983(16) Uani 1 1 d .
H19 H -0.2640 0.0053 -0.3743 0.118 Uiso 1 1 calc R
C20 C -0.8469(5) -0.1402(3) -0.3811(2) 0.0900(15) Uani 1 1 d .
C21 C -0.8180(4) -0.0693(3) -0.38855(17) 0.0743(12) Uani 1 1 d .
C22 C -0.8901(3) -0.03415(18) -0.33886(18) 0.0604(8) Uani 1 1 d .
C23 C -0.9624(3) -0.08431(18) -0.30303(16) 0.0560(7) Uani 1 1 d .
C24 C -0.9378(4) -0.1493(2) -0.3282(2) 0.0718(10) Uani 1 1 d .
C25 C -0.8078(8) -0.1964(4) -0.4285(3) 0.177(4) Uani 1 1 d .
H25A H -0.7995 -0.2399 -0.4072 0.266 Uiso 1 1 calc R
H25B H -0.7184 -0.1852 -0.4481 0.266 Uiso 1 1 calc R
H25C H -0.8810 -0.1995 -0.4599 0.266 Uiso 1 1 calc R
C26 C -0.7427(6) -0.0362(5) -0.4426(3) 0.158(4) Uani 1 1 d .
H26A H -0.6513 -0.0577 -0.4484 0.237 Uiso 1 1 calc R
H26B H -0.7296 0.0121 -0.4342 0.237 Uiso 1 1 calc R
H26C H -0.7988 -0.0417 -0.4801 0.237 Uiso 1 1 calc R
C27 C -0.9028(5) 0.0429(2) -0.3315(3) 0.1001(17) Uani 1 1 d .
H27A H -0.9774 0.0598 -0.3584 0.150 Uiso 1 1 calc R
H27B H -0.8140 0.0643 -0.3428 0.150 Uiso 1 1 calc R
H27C H -0.9253 0.0537 -0.2886 0.150 Uiso 1 1 calc R
C28 C -1.0637(4) -0.0694(3) -0.2498(2) 0.0916(15) Uani 1 1 d .
H28A H -1.1591 -0.0653 -0.2659 0.137 Uiso 1 1 calc R
H28B H -1.0367 -0.0270 -0.2297 0.137 Uiso 1 1 calc R
H28C H -1.0600 -0.1064 -0.2198 0.137 Uiso 1 1 calc R
C29 C -1.0157(6) -0.2141(2) -0.3106(3) 0.123(2) Uani 1 1 d .
H29A H -1.0234 -0.2169 -0.2657 0.185 Uiso 1 1 calc R
H29B H -0.9641 -0.2534 -0.3260 0.185 Uiso 1 1 calc R
H29C H -1.1096 -0.2134 -0.3287 0.185 Uiso 1 1 calc R
C30 C -0.5040(4) -0.16219(19) -0.06487(15) 0.0619(8) Uani 1 1 d .
C31 C -0.5935(4) -0.2134(3) -0.04471(18) 0.0820(13) Uani 1 1 d .
C32 C -0.5598(5) -0.2740(2) -0.0792(3) 0.0949(17) Uani 1 1 d .
C33 C -0.4458(5) -0.2579(2) -0.12135(19) 0.0770(12) Uani 1 1 d .
C34 C -0.4147(3) -0.1875(2) -0.11191(14) 0.0567(7) Uani 1 1 d .
C35 C -0.4947(8) -0.0905(3) -0.0373(3) 0.127(2) Uani 1 1 d .
H35A H -0.5678 -0.0849 -0.0061 0.191 Uiso 1 1 calc R
H35B H -0.5078 -0.0570 -0.0700 0.191 Uiso 1 1 calc R
H35C H -0.4027 -0.0842 -0.0183 0.191 Uiso 1 1 calc R
C36 C -0.7005(6) -0.2078(6) 0.0085(3) 0.187(5) Uani 1 1 d .
H36A H -0.6516 -0.2116 0.0480 0.280 Uiso 1 1 calc R
H36B H -0.7694 -0.2443 0.0049 0.280 Uiso 1 1 calc R
H36C H -0.7483 -0.1641 0.0062 0.280 Uiso 1 1 calc R
C37 C -0.6233(10) -0.3455(4) -0.0689(5) 0.229(6) Uani 1 1 d .
H37A H -0.6389 -0.3674 -0.1088 0.343 Uiso 1 1 calc R
H37B H -0.7126 -0.3414 -0.0471 0.343 Uiso 1 1 calc R
H37C H -0.5585 -0.3729 -0.0444 0.343 Uiso 1 1 calc R
C38 C -0.3646(8) -0.3054(3) -0.1638(3) 0.155(3) Uani 1 1 d .
H38A H -0.4027 -0.3512 -0.1603 0.232 Uiso 1 1 calc R
H38B H -0.2657 -0.3056 -0.1519 0.232 Uiso 1 1 calc R
H38C H -0.3734 -0.2898 -0.2064 0.232 Uiso 1 1 calc R
C39 C -0.2928(4) -0.1515(3) -0.1428(2) 0.1031(17) Uani 1 1 d .
H39A H -0.3117 -0.1028 -0.1443 0.155 Uiso 1 1 calc R
H39B H -0.2812 -0.1687 -0.1848 0.155 Uiso 1 1 calc R
H39C H -0.2070 -0.1596 -0.1193 0.155 Uiso 1 1 calc R

loop_
_atom_site_aniso_label
_atom_site_aniso_U_11
_atom_site_aniso_U_22
_atom_site_aniso_U_33
_atom_site_aniso_U_23
_atom_site_aniso_U_13
_atom_site_aniso_U_12
Ru1 0.04492(11) 0.04610(12) 0.04477(11) 0.00536(9) -0.00090(9) 0.00552(9)
Ru2 0.03981(10) 0.04775(12) 0.04442(11) 0.00651(9) 0.00148(8) 0.00186(9)
P1 0.0423(3) 0.0463(4) 0.0506(4) -0.0018(3) -0.0013(3) 0.0047(3)
P2 0.0424(3) 0.0443(4) 0.0461(4) -0.0004(3) -0.0017(3) 0.0050(3)
P3 0.0583(5) 0.0628(5) 0.0780(6) 0.0077(4) 0.0109(4) -0.0063(4)
O1 0.0518(15) 0.139(3) 0.136(3) 0.012(2) 0.0114(18) -0.0232(17)
C1 0.0495(16) 0.075(2) 0.076(2) 0.0145(18) 0.0025(16) -0.0072(15)
C2 0.0578(17) 0.0633(18) 0.0573(17) -0.0123(15) -0.0115(15) 0.0212(14)
C3 0.066(2) 0.102(3) 0.061(2) -0.012(2) 0.0042(17) 0.025(2)
C4 0.076(3) 0.154(5) 0.076(3) -0.030(3) 0.002(2) 0.041(3)
C5 0.111(4) 0.137(5) 0.096(4) -0.058(4) -0.026(3) 0.064(4)
C6 0.122(4) 0.090(3) 0.133(5) -0.047(3) -0.038(4) 0.046(3)
C7 0.088(3) 0.071(2) 0.094(3) -0.018(2) -0.019(2) 0.025(2)
C8 0.071(2) 0.0473(15) 0.0611(18) -0.0062(14) -0.0221(16) 0.0119(13)
C9 0.104(3) 0.0489(18) 0.114(3) -0.0043(19) -0.027(3) -0.007(2)
C10 0.154(5) 0.059(3) 0.169(6) -0.012(3) -0.058(5) -0.016(3)
C11 0.183(7) 0.069(3) 0.159(6) -0.050(4) -0.091(6) 0.045(4)
C12 0.143(5) 0.097(4) 0.093(4) -0.045(3) -0.034(3) 0.050(4)
C13 0.104(3) 0.078(3) 0.078(3) -0.016(2) -0.016(2) 0.038(2)
C14 0.0508(18) 0.101(3) 0.065(2) 0.030(2) 0.0050(15) 0.0112(17)
C15 0.083(3) 0.125(4) 0.073(3) 0.003(3) 0.010(2) 0.019(3)
C16 0.120(5) 0.200(7) 0.060(3) -0.003(3) 0.016(3) 0.047(5)
C17 0.092(4) 0.248(10) 0.070(3) 0.038(4) 0.022(3) 0.056(5)
C18 0.056(3) 0.224(8) 0.101(4) 0.068(5) 0.018(3) 0.012(4)
C19 0.060(2) 0.140(4) 0.095(3) 0.054(3) 0.003(2) -0.001(2)
C20 0.088(3) 0.111(3) 0.072(2) -0.030(2) -0.039(2) 0.047(3)
C21 0.0551(19) 0.117(3) 0.0510(18) 0.026(2) 0.0016(14) 0.0247(19)
C22 0.0466(16) 0.0597(18) 0.075(2) 0.0215(16) -0.0042(14) 0.0054(13)
C23 0.0426(14) 0.0675(18) 0.0579(17) 0.0116(15) -0.0078(13) -0.0013(12)
C24 0.067(2) 0.065(2) 0.083(3) 0.0060(18) -0.031(2) -0.0034(17)
C25 0.167(6) 0.231(8) 0.134(5) -0.116(6) -0.094(5) 0.126(6)
C26 0.081(3) 0.303(10) 0.090(3) 0.106(5) 0.023(3) 0.046(5)
C27 0.078(3) 0.060(2) 0.162(5) 0.029(3) -0.013(3) 0.0093(19)
C28 0.0412(17) 0.153(4) 0.081(3) 0.020(3) 0.0032(17) 0.002(2)
C29 0.122(4) 0.069(3) 0.180(6) 0.031(3) -0.084(4) -0.033(3)
C30 0.0620(19) 0.077(2) 0.0466(16) -0.0066(15) -0.0085(14) 0.0131(16)
C31 0.060(2) 0.130(4) 0.056(2) 0.037(2) 0.0030(16) -0.002(2)
C32 0.093(3) 0.075(3) 0.117(4) 0.050(3) -0.047(3) -0.024(2)
C33 0.086(3) 0.078(2) 0.067(2) -0.0115(19) -0.035(2) 0.041(2)
C34 0.0448(14) 0.075(2) 0.0499(16) 0.0155(15) -0.0048(11) 0.0059(14)
C35 0.166(6) 0.101(4) 0.115(4) -0.045(3) -0.061(4) 0.044(4)
C36 0.090(4) 0.399(15) 0.071(3) 0.062(6) 0.032(3) 0.011(6)
C37 0.239(10) 0.138(6) 0.309(13) 0.147(8) -0.162(10) -0.095(7)
C38 0.187(6) 0.153(5) 0.124(4) -0.060(4) -0.075(5) 0.123(5)
C39 0.0497(19) 0.167(5) 0.092(3) 0.044(3) -0.002(2) -0.011(2)

loop_
_atom_type_symbol
_atom_type_description
_atom_type_scat_dispersion_real
_atom_type_scat_dispersion_imag
_atom_type_scat_source
C C 0.0033 0.0016 'International Tables Vol C Tables 4.2.6.8 and 6.1.1.4'
H H 0.0000 0.0000 'International Tables Vol C Tables 4.2.6.8 and 6.1.1.4'
O O 0.0106 0.0060 'International Tables Vol C Tables 4.2.6.8 and 6.1.1.4'
P P 0.1023 0.0942 'International Tables Vol C Tables 4.2.6.8 and 6.1.1.4'
Ru Ru -1.2594 0.8363 'International Tables Vol C Tables 4.2.6.8 and 6.1.1.4'

loop_
_geom_angle_atom_site_label_1
_geom_angle_atom_site_label_2
_geom_angle_atom_site_label_3
_geom_angle
C21 Ru1 P3 93.11(11)
C21 Ru1 C22 37.30(14)
P3 Ru1 C22 104.69(9)
C21 Ru1 C20 36.98(18)
P3 Ru1 C20 117.23(16)
C22 Ru1 C20 61.61(15)
C21 Ru1 C23 61.43(12)
P3 Ru1 C23 140.26(9)
C22 Ru1 C23 36.65(12)
C20 Ru1 C23 60.83(15)
C21 Ru1 C24 61.86(15)
P3 Ru1 C24 153.56(12)
C22 Ru1 C24 61.25(13)
C20 Ru1 C24 37.08(18)
C23 Ru1 C24 35.92(14)
C21 Ru1 P2 138.99(12)
P3 Ru1 P2 90.02(3)
C22 Ru1 P2 164.49(9)
C20 Ru1 P2 107.48(12)
C23 Ru1 P2 129.47(9)
C24 Ru1 P2 103.31(10)
C21 Ru1 P1 149.72(12)
P3 Ru1 P1 87.34(3)
C22 Ru1 P1 113.60(11)
C20 Ru1 P1 155.42(16)
C23 Ru1 P1 100.22(9)
C24 Ru1 P1 118.42(12)
P2 Ru1 P1 71.25(3)
C1 Ru2 C34 160.04(15)
C1 Ru2 C32 99.96(17)
C34 Ru2 C32 61.11(14)
C1 Ru2 C30 130.69(16)
C34 Ru2 C30 36.24(12)
C32 Ru2 C30 60.22(16)
C1 Ru2 C33 130.25(18)
C34 Ru2 C33 36.77(15)
C32 Ru2 C33 37.25(18)
C30 Ru2 C33 60.87(13)
C1 Ru2 C31 100.88(16)
C34 Ru2 C31 60.50(12)
C32 Ru2 C31 36.9(2)
C30 Ru2 C31 35.33(15)
C33 Ru2 C31 61.72(16)
C1 Ru2 P1 91.13(12)
C34 Ru2 P1 105.01(9)
C32 Ru2 P1 158.87(15)
C30 Ru2 P1 98.97(10)
C33 Ru2 P1 138.20(14)
C31 Ru2 P1 123.40(15)
C1 Ru2 P2 93.57(13)
C34 Ru2 P2 102.52(8)
C32 Ru2 P2 124.88(18)
C30 Ru2 P2 135.47(10)
C33 Ru2 P2 96.71(11)
C31 Ru2 P2 158.43(12)
P1 Ru2 P2 71.69(3)
C2 P1 Ru2 118.25(12)
C2 P1 Ru1 119.68(11)
Ru2 P1 Ru1 105.77(3)
C8 P2 Ru2 115.84(12)
C8 P2 Ru1 122.08(10)
Ru2 P2 Ru1 105.75(3)
C14 P3 Ru1 122.48(16)
O1 C1 Ru2 174.2(4)
C7 C2 C3 117.8(4)
C7 C2 P1 118.8(3)
C3 C2 P1 123.4(3)
C2 C3 C4 121.5(5)
C5 C4 C3 119.9(6)
C4 C5 C6 120.4(5)
C5 C6 C7 119.8(6)
C2 C7 C6 120.6(5)
C13 C8 C9 118.1(4)
C13 C8 P2 121.4(3)
C9 C8 P2 120.5(3)
C10 C9 C8 119.3(6)
C11 C10 C9 121.8(6)
C10 C11 C12 119.6(5)
C13 C12 C11 120.6(6)
C8 C13 C12 120.6(5)
C15 C14 C19 119.9(5)
C15 C14 P3 119.1(3)
C19 C14 P3 121.0(4)
C14 C15 C16 121.2(6)
C17 C16 C15 119.1(7)
C16 C17 C18 120.8(6)
C19 C18 C17 120.8(6)
C18 C19 C14 118.1(6)
C24 C20 C21 108.9(3)
C24 C20 C25 125.3(6)
C21 C20 C25 125.1(6)
C24 C20 Ru1 72.9(2)
C21 C20 Ru1 72.0(2)
C25 C20 Ru1 129.1(3)
C20 C21 C22 106.9(3)
C20 C21 C26 126.5(5)
C22 C21 C26 126.1(5)
C20 C21 Ru1 71.0(2)
C22 C21 Ru1 71.54(18)
C26 C21 Ru1 128.4(3)
C23 C22 C21 107.4(3)
C23 C22 C27 126.1(4)
C21 C22 C27 126.0(4)
C23 C22 Ru1 72.11(17)
C21 C22 Ru1 71.16(18)
C27 C22 Ru1 128.3(3)
C24 C23 C22 109.7(3)
C24 C23 C28 124.7(4)
C22 C23 C28 125.3(4)
C24 C23 Ru1 72.4(2)
C22 C23 Ru1 71.24(17)
C28 C23 Ru1 127.8(2)
C23 C24 C20 107.0(4)
C23 C24 C29 125.6(5)
C20 C24 C29 126.3(5)
C23 C24 Ru1 71.68(19)
C20 C24 Ru1 70.0(2)
C29 C24 Ru1 132.4(3)
C31 C30 C34 109.8(4)
C31 C30 C35 125.5(5)
C34 C30 C35 124.6(4)
C31 C30 Ru2 72.4(2)
C34 C30 Ru2 70.92(18)
C35 C30 Ru2 126.6(3)
C30 C31 C32 107.5(4)
C30 C31 C36 126.0(6)
C32 C31 C36 126.3(6)
C30 C31 Ru2 72.2(2)
C32 C31 Ru2 70.6(2)
C36 C31 Ru2 126.3(3)
C33 C32 C31 108.1(3)
C33 C32 C37 125.4(7)
C31 C32 C37 126.2(7)
C33 C32 Ru2 71.8(2)
C31 C32 Ru2 72.5(2)
C37 C32 Ru2 126.0(4)
C32 C33 C34 106.0(4)
C32 C33 C38 128.6(6)
C34 C33 C38 125.2(5)
C32 C33 Ru2 71.0(2)
C34 C33 Ru2 71.11(18)
C38 C33 Ru2 126.3(3)
C30 C34 C33 108.6(3)
C30 C34 C39 127.7(4)
C33 C34 C39 123.3(4)
C30 C34 Ru2 72.84(18)
C33 C34 Ru2 72.1(2)
C39 C34 Ru2 126.8(2)

loop_
_geom_bond_atom_site_label_1
_geom_bond_atom_site_label_2
_geom_bond_distance
Ru1 C21 2.230(3)
Ru1 P3 2.2276(10)
Ru1 C22 2.235(3)
Ru1 C20 2.217(4)
Ru1 C23 2.246(3)
Ru1 C24 2.255(4)
Ru1 P2 2.3453(8)
Ru1 P1 2.3502(9)
Ru2 C1 1.821(3)
Ru2 C34 2.228(3)
Ru2 C32 2.230(4)
Ru2 C30 2.252(3)
Ru2 C33 2.241(3)
Ru2 C31 2.254(4)
Ru2 P1 2.3325(9)
Ru2 P2 2.3382(9)
P1 C2 1.833(3)
P2 C8 1.838(3)
P3 C14 1.838(4)
O1 C1 1.177(4)
C2 C7 1.381(6)
C2 C3 1.388(6)
C3 C4 1.375(6)
C4 C5 1.346(9)
C5 C6 1.382(9)
C6 C7 1.381(6)
C8 C13 1.372(6)
C8 C9 1.391(6)
C9 C10 1.387(7)
C10 C11 1.339(10)
C11 C12 1.346(10)
C12 C13 1.392(7)
C14 C15 1.362(7)
C14 C19 1.396(6)
C15 C16 1.374(7)
C16 C17 1.374(10)
C17 C18 1.351(11)
C18 C19 1.397(9)
C20 C24 1.423(7)
C20 C21 1.410(7)
C20 C25 1.529(6)
C21 C22 1.428(5)
C21 C26 1.495(6)
C22 C23 1.409(5)
C22 C27 1.506(6)
C23 C24 1.388(5)
C23 C28 1.506(5)
C24 C29 1.500(6)
C30 C31 1.368(6)
C30 C34 1.393(5)
C30 C35 1.510(6)
C31 C32 1.421(8)
C31 C36 1.515(6)
C32 C33 1.428(7)
C32 C37 1.525(7)
C33 C34 1.409(6)
C33 C38 1.497(6)
C34 C39 1.491(5)
